data_2200831
loop_
_publ_author_name
'Amini, Mostafa M.'
'Azadmeher, Amirreza'
'Yousefi, Mohammad'
'Foladi, Shahrbano'
'Ng, Seik Weng'

_publ_section_title
;
 Diaquadichlorodiphenyltin(IV) 18-crown-6
;
_journal_issue 2
_journal_name_full 'Acta Crystallographica Section E'
_journal_page_first m58
_journal_page_last m60
_journal_paper_doi 10.1107/S1600536802001125
_journal_volume 58
_journal_year 2002
_chemical_formula_iupac '[Sn Cl2 (C6 H5)2 (H2 O)2], C12 H24 O6'
_chemical_formula_moiety 'C12 H14 Cl2 O2 Sn, C12 H24 O6'
_chemical_formula_sum 'C24 H38 Cl2 O8 Sn'
_chemical_formula_weight 644.13
_chemical_name_systematic
;
 Diaquadichlorodiphenyltin(IV)^.^18-crown-6
;
_space_group_IT_number 2
_symmetry_cell_setting triclinic
_symmetry_space_group_name_Hall '-P 1'
_symmetry_space_group_name_H-M 'P -1'
_atom_sites_solution_hydrogens geom
_atom_sites_solution_primary direct
_atom_sites_solution_secondary difmap
_audit_creation_method SHELXL-97
_cell_angle_alpha 84.116(2)
_cell_angle_beta 82.041(3)
_cell_angle_gamma 75.302(3)
_cell_formula_units_Z 2
_cell_length_a 8.0970(6)
_cell_length_b 12.3550(10)
_cell_length_c 14.7010(10)
_cell_measurement_reflns_used 4783
_cell_measurement_temperature 168(2)
_cell_measurement_theta_max 26.41
_cell_measurement_theta_min 1.71
_cell_volume 1405.35(18)
_computing_cell_refinement 'SAINT (Siemens, 1996)'
_computing_data_collection 'SMART (Siemens, 1996)'
_computing_data_reduction SAINT
_computing_molecular_graphics 'ORTEPII (Johnson, 1976)'
_computing_publication_material SHELXL97
_computing_structure_refinement 'SHELXL97 (Sheldrick, 1997)'
_computing_structure_solution 'SHELXS97 (Sheldrick, 1997)'
_diffrn_ambient_temperature 168(2)
_diffrn_measured_fraction_theta_full .955
_diffrn_measured_fraction_theta_max .955
_diffrn_measurement_device_type 'Siemens CCD area-detector'
_diffrn_measurement_method \w
_diffrn_radiation_monochromator graphite
_diffrn_radiation_source 'fine-focus sealed tube'
_diffrn_radiation_type MoK\a
_diffrn_radiation_wavelength .71073
_diffrn_reflns_av_R_equivalents .0301
_diffrn_reflns_av_sigmaI/netI .0380
_diffrn_reflns_limit_h_max 5
_diffrn_reflns_limit_h_min -9
_diffrn_reflns_limit_k_max 15
_diffrn_reflns_limit_k_min -15
_diffrn_reflns_limit_l_max 18
_diffrn_reflns_limit_l_min -18
_diffrn_reflns_number 17544
_diffrn_reflns_theta_full 26.41
_diffrn_reflns_theta_max 26.41
_diffrn_reflns_theta_min 1.71
_exptl_absorpt_coefficient_mu 1.142
_exptl_absorpt_correction_T_max .9557
_exptl_absorpt_correction_T_min .6045
_exptl_absorpt_correction_type empirical
_exptl_absorpt_process_details '(SADABS; Sheldrick, 1996)'
_exptl_crystal_colour Colourless
_exptl_crystal_density_diffrn 1.522
_exptl_crystal_density_method 'not measured'
_exptl_crystal_description Plate
_exptl_crystal_F_000 660
_exptl_crystal_size_max .49
_exptl_crystal_size_mid .25
_exptl_crystal_size_min .04
_refine_diff_density_max .769
_refine_diff_density_min -.624
_refine_ls_extinction_method none
_refine_ls_goodness_of_fit_ref 1.039
_refine_ls_hydrogen_treatment mixed
_refine_ls_matrix_type full
_refine_ls_number_parameters 331
_refine_ls_number_reflns 5523
_refine_ls_number_restraints 4
_refine_ls_restrained_S_all 1.039
_refine_ls_R_factor_all .0437
_refine_ls_R_factor_gt .0276
_refine_ls_shift/su_max <0.001
_refine_ls_shift/su_mean <0.001
_refine_ls_structure_factor_coef Fsqd
_refine_ls_weighting_details 'calc w = 1/[\s^2^(Fo^2^)+(0.0355P)^2^+0.3568P] where P = (Fo^2^+2Fc^2^)/3'
_refine_ls_weighting_scheme calc
_refine_ls_wR_factor_gt .0654
_refine_ls_wR_factor_ref .0689
_reflns_number_gt 4296
_reflns_number_total 5523
_reflns_threshold_expression I>2\s(I)
_cod_data_source_file bt6102.cif
_cod_data_source_block I
_cod_depositor_comments
;
The following automatic conversions were performed:
'_symmetry_cell_setting' value 'Triclinic' changed to 'triclinic'
according to '/home/saulius/struct/CIF-dictionaries/cif_core.dic'
dictionary named 'cif_core.dic' version 2.4.1 from 2010-06-29.

Automatic conversion script
Id: cif_fix_enum 1527 2010-12-29 10:47:43Z saulius 

The following automatic conversions were performed:

'_symmetry_cell_setting' value 'Triclinic' changed to 'triclinic'
according to /home/saulius/struct/CIF-dictionaries/cif_core.dic
dictionary named 'cif_core.dic' version 2.4.1 from
2010-06-29.

'_exptl_absorpt_correction_type' value 'Empirical'
changed to 'empirical' according to
/home/saulius/struct/CIF-dictionaries/cif_core.dic dictionary named
'cif_core.dic' version 2.4.1 from 2010-06-29.

Automatic conversion script
Id: cif_fix_values 1715 2011-07-08 13:25:40Z adriana 
;
_cod_original_cell_volume 1405.4(2)
_cod_database_code 2200831
_cod_database_fobs_code 2200831

loop_
_symmetry_equiv_pos_as_xyz
'x, y, z'
'-x, -y, -z'

loop_
_atom_site_label
_atom_site_fract_x
_atom_site_fract_y
_atom_site_fract_z
_atom_site_U_iso_or_equiv
_atom_site_adp_type
_atom_site_calc_flag
_atom_site_refinement_flags
_atom_site_occupancy
_atom_site_disorder_assembly
_atom_site_disorder_group
_atom_site_type_symbol
Sn1a .0000 .0000 .0000 .01768(8) Uani d S 1 . . Sn
Cl1a .07586(10) .03211(6) -.17337(5) .02334(16) Uani d . 1 . . Cl
O1a .4018(3) .19486(16) -.00095(13) .0252(5) Uani d . 1 . . O
O2a .3578(3) .11072(18) .18423(14) .0284(5) Uani d . 1 . . O
O3a .4107(3) -.12964(16) .16886(13) .0247(5) Uani d . 1 . . O
O1wa .2690(3) .00223(16) .02199(14) .0215(4) Uani d D 1 . . O
H1a1 .296(4) .0631(15) .024(2) .026 Uiso d D 1 . . H
H1a2 .316(4) -.043(2) .0635(15) .026 Uiso d D 1 . . H
C1a .0812(4) -.1789(2) -.01214(19) .0199(6) Uani d . 1 . . C
C2a .0460(4) -.2247(3) -.0886(2) .0266(7) Uani d . 1 . . C
H2a -.0166 -.1768 -.1335 .032 Uiso calc R 1 . . H
C3a .1017(5) -.3395(3) -.0996(2) .0366(8) Uani d . 1 . . C
H3a .0770 -.3695 -.1518 .044 Uiso calc R 1 . . H
C4a .1937(5) -.4103(3) -.0339(2) .0382(9) Uani d . 1 . . C
H4a .2322 -.4885 -.0414 .046 Uiso calc R 1 . . H
C5a .2291(4) -.3660(3) .0424(2) .0320(8) Uani d . 1 . . C
H5a .2917 -.4140 .0872 .038 Uiso calc R 1 . . H
C6a .1724(4) -.2504(2) .0534(2) .0235(7) Uani d . 1 . . C
H6a .1964 -.2206 .1058 .028 Uiso calc R 1 . . H
C7a .3973(4) .2611(3) .0748(2) .0268(7) Uani d . 1 . . C
H7a1 .2775 .3019 .0939 .032 Uiso calc R 1 . . H
H7a2 .4667 .3168 .0558 .032 Uiso calc R 1 . . H
C8a .4688(4) .1844(3) .1535(2) .0276(7) Uani d . 1 . . C
H8a1 .5861 .1402 .1334 .033 Uiso calc R 1 . . H
H8a2 .4756 .2290 .2045 .033 Uiso calc R 1 . . H
C9a .4203(4) .0288(3) .2558(2) .0307(8) Uani d . 1 . . C
H9a1 .3830 .0606 .3165 .037 Uiso calc R 1 . . H
H9a2 .5475 .0066 .2469 .037 Uiso calc R 1 . . H
C10a .3485(4) -.0723(3) .25197(19) .0276(7) Uani d . 1 . . C
H10a .3794 -.1254 .3056 .033 Uiso calc R 1 . . H
H10b .2215 -.0477 .2569 .033 Uiso calc R 1 . . H
C11a .5905(4) -.1851(2) .1628(2) .0257(7) Uani d . 1 . . C
H11a .6169 -.2292 .2214 .031 Uiso calc R 1 . . H
H11b .6603 -.1288 .1516 .031 Uiso calc R 1 . . H
C12a .6338(4) -.2618(2) .0846(2) .0266(7) Uani d . 1 . . C
H12a .7567 -.3021 .0804 .032 Uiso calc R 1 . . H
H12b .5637 -.3179 .0956 .032 Uiso calc R 1 . . H
Sn1b .5000 .5000 .5000 .01895(8) Uani d S 1 . . Sn
Cl1b .47039(10) .57621(6) .33269(5) .02570(17) Uani d . 1 . . Cl
O1b .0275(3) .53423(16) .69384(13) .0236(5) Uani d . 1 . . O
O2b .0911(3) .30543(17) .63618(13) .0275(5) Uani d . 1 . . O
O3b .1020(3) .31653(16) .44844(13) .0271(5) Uani d . 1 . . O
O1wb .2229(3) .48814(17) .52002(14) .0229(5) Uani d D 1 . . O
H1b1 .157(3) .513(2) .5664(14) .027 Uiso d D 1 . . H
H1b2 .202(4) .4267(15) .513(2) .027 Uiso d D 1 . . H
C1b .4176(4) .6689(2) .54390(19) .0203(6) Uani d . 1 . . C
C2b .3174(4) .6930(3) .6282(2) .0273(7) Uani d . 1 . . C
H2b .2886 .6337 .6685 .033 Uiso calc R 1 . . H
C3b .2591(4) .8031(3) .6539(2) .0318(8) Uani d . 1 . . C
H3b .1908 .8181 .7113 .038 Uiso calc R 1 . . H
C4b .3002(5) .8909(3) .5961(2) .0342(8) Uani d . 1 . . C
H4b .2593 .9660 .6134 .041 Uiso calc R 1 . . H
C5b .4016(5) .8682(3) .5129(2) .0322(8) Uani d . 1 . . C
H5b .4320 .9279 .4737 .039 Uiso calc R 1 . . H
C6b .4593(4) .7583(2) .4861(2) .0280(7) Uani d . 1 . . C
H6b .5272 .7440 .4286 .034 Uiso calc R 1 . . H
C7b .0687(4) .4327(2) .75267(19) .0250(7) Uani d . 1 . . C
H7b1 .0177 .4494 .8164 .030 Uiso calc R 1 . . H
H7b2 .1950 .4089 .7526 .030 Uiso calc R 1 . . H
C8b .0067(4) .3362(2) .72562(19) .0252(7) Uani d . 1 . . C
H8b1 .0332 .2714 .7713 .030 Uiso calc R 1 . . H
H8b2 -.1194 .3588 .7243 .030 Uiso calc R 1 . . H
C9b .0041(4) .2394(3) .5950(2) .0269(7) Uani d . 1 . . C
H9b1 -.1159 .2816 .5891 .032 Uiso calc R 1 . . H
H9b2 .0017 .1694 .6338 .032 Uiso calc R 1 . . H
C10b .0993(4) .2124(2) .5012(2) .0271(7) Uani d . 1 . . C
H10c .2181 .1680 .5072 .033 Uiso calc R 1 . . H
H10d .0405 .1679 .4702 .033 Uiso calc R 1 . . H
C11b .1756(4) .3010(2) .35511(19) .0266(7) Uani d . 1 . . C
H11c .1170 .2542 .3264 .032 Uiso calc R 1 . . H
H11d .2992 .2627 .3528 .032 Uiso calc R 1 . . H
C12b .1530(4) .4160(3) .3039(2) .0265(7) Uani d . 1 . . C
H12c .2086 .4635 .3338 .032 Uiso calc R 1 . . H
H12d .2069 .4089 .2394 .032 Uiso calc R 1 . . H

loop_
_atom_site_aniso_label
_atom_site_aniso_U_11
_atom_site_aniso_U_22
_atom_site_aniso_U_33
_atom_site_aniso_U_12
_atom_site_aniso_U_13
_atom_site_aniso_U_23
Sn1a .01898(18) .01633(15) .01774(15) -.00454(12) -.00118(11) -.00197(11)
Cl1a .0244(4) .0254(4) .0199(3) -.0065(3) -.0008(3) -.0016(3)
O1a .0297(13) .0232(11) .0229(11) -.0062(9) -.0030(9) -.0033(9)
O2a .0250(13) .0313(12) .0304(12) -.0082(10) -.0087(9) .0009(9)
O3a .0235(13) .0283(11) .0217(10) -.0030(9) -.0055(8) -.0031(9)
O1wa .0225(12) .0183(10) .0245(11) -.0056(9) -.0059(9) .0019(9)
C1a .0160(17) .0197(15) .0235(15) -.0063(12) .0035(11) -.0018(12)
C2a .0262(19) .0274(17) .0278(16) -.0086(14) -.0019(13) -.0061(13)
C3a .046(2) .0289(18) .0380(19) -.0128(17) -.0004(16) -.0132(15)
C4a .040(2) .0176(16) .056(2) -.0065(15) .0055(17) -.0096(15)
C5a .028(2) .0218(16) .0415(19) -.0025(14) -.0017(15) .0054(14)
C6a .0226(18) .0238(15) .0250(15) -.0085(13) -.0016(12) -.0002(12)
C7a .0276(19) .0269(17) .0282(16) -.0102(14) .0015(13) -.0101(13)
C8a .0226(19) .0360(18) .0261(16) -.0085(14) -.0008(13) -.0100(14)
C9a .037(2) .0298(17) .0241(16) .0001(15) -.0107(14) -.0047(13)
C10a .0251(19) .0337(18) .0208(15) -.0024(14) -.0005(12) -.0016(13)
C11a .0239(19) .0270(17) .0250(16) -.0024(14) -.0074(13) -.0002(13)
C12a .0263(19) .0229(16) .0296(17) -.0038(13) -.0055(13) .0010(13)
Sn1b .01913(18) .01917(15) .01904(15) -.00619(12) -.00055(11) -.00197(11)
Cl1b .0254(4) .0309(4) .0216(4) -.0093(3) -.0028(3) .0005(3)
O1b .0202(12) .0244(11) .0253(11) -.0061(9) -.0014(8) .0028(8)
O2b .0285(13) .0322(12) .0240(11) -.0134(10) .0033(9) -.0047(9)
O3b .0372(14) .0216(11) .0212(11) -.0082(10) .0039(9) -.0026(9)
O1wb .0224(12) .0235(11) .0245(11) -.0093(9) .0025(9) -.0077(9)
C1b .0198(17) .0191(15) .0231(15) -.0057(12) -.0050(12) -.0016(12)
C2b .0243(19) .0285(17) .0309(17) -.0116(14) .0020(13) -.0042(13)
C3b .031(2) .0345(18) .0302(17) -.0059(15) .0011(14) -.0128(14)
C4b .040(2) .0247(17) .039(2) -.0017(15) -.0136(16) -.0126(15)
C5b .043(2) .0221(16) .0336(18) -.0106(15) -.0110(15) .0018(14)
C6b .035(2) .0281(17) .0237(16) -.0114(15) -.0054(13) -.0013(13)
C7b .0243(18) .0273(16) .0222(15) -.0053(13) -.0036(12) .0024(12)
C8b .0273(19) .0247(16) .0233(15) -.0082(14) -.0006(13) .0014(12)
C9b .027(2) .0266(16) .0296(17) -.0127(14) -.0034(13) .0011(13)
C10b .035(2) .0214(16) .0279(16) -.0113(14) -.0053(13) -.0003(13)
C11b .0278(19) .0259(16) .0234(15) -.0024(14) .0010(13) -.0047(13)
C12b .0271(19) .0289(17) .0209(15) -.0057(14) .0037(13) -.0017(13)

loop_
_atom_type_symbol
_atom_type_description
_atom_type_scat_dispersion_real
_atom_type_scat_dispersion_imag
_atom_type_scat_source
C C .0033 .0016 'International Tables Vol C Tables 4.2.6.8 and 6.1.1.4'
H H .0000 .0000 'International Tables Vol C Tables 4.2.6.8 and 6.1.1.4'
O O .0106 .0060 'International Tables Vol C Tables 4.2.6.8 and 6.1.1.4'
Cl Cl .1484 .1585 'International Tables Vol C Tables 4.2.6.8 and 6.1.1.4'
Sn Sn -.6537 1.4246 'International Tables Vol C Tables 4.2.6.8 and 6.1.1.4'

loop_
_geom_angle_atom_site_label_1
_geom_angle_atom_site_label_2
_geom_angle_atom_site_label_3
_geom_angle_site_symmetry_1
_geom_angle_site_symmetry_3
_geom_angle
_geom_angle_publ_flag
C1a Sn1a C1a . 2 180.0(2) yes
C1a Sn1a O1wa . . 90.03(9) yes
C1a Sn1a O1wa . 2 89.97(9) yes
C1a Sn1a Cl1a . . 89.72(7) yes
C1a Sn1a Cl1a . 2 90.28(7) yes
C1a Sn1a O1wa 2 . 89.97(9) no
C1a Sn1a O1wa 2 2 90.03(9) no
C1a Sn1a Cl1a 2 . 90.28(7) no
C1a Sn1a Cl1a 2 2 89.72(7) no
O1wa Sn1a O1wa . 2 180.00(10) y
O1wa Sn1a Cl1a . . 89.87(5) y
O1wa Sn1a Cl1a 2 . 90.13(5) y
O1wa Sn1a Cl1a . 2 90.13(5) no
O1wa Sn1a Cl1a 2 2 89.87(5) no
Cl1a Sn1a Cl1a . 2 180.0 yes
C12a O1a C7a 2_655 . 112.8(2) no
C9a O2a C8a . . 113.2(2) no
C11a O3a C10a . . 113.3(2) no
Sn1a O1wa H1a1 . . 121(2) no
Sn1a O1wa H1a2 . . 118(2) no
H1a1 O1wa H1a2 . . 107(3) no
C6a C1a C2a . . 118.8(3) no
C6a C1a Sn1a . . 121.5(2) no
C2a C1a Sn1a . . 119.7(2) no
C3a C2a C1a . . 120.9(3) no
C3a C2a H2a . . 119.6 no
C1a C2a H2a . . 119.6 no
C2a C3a C4a . . 119.9(3) no
C2a C3a H3a . . 120.1 no
C4a C3a H3a . . 120.1 no
C5a C4a C3a . . 119.8(3) no
C5a C4a H4a . . 120.1 no
C3a C4a H4a . . 120.1 no
C4a C5a C6a . . 120.1(3) no
C4a C5a H5a . . 120.0 no
C6a C5a H5a . . 120.0 no
C1a C6a C5a . . 120.5(3) no
C1a C6a H6a . . 119.8 no
C5a C6a H6a . . 119.8 no
O1a C7a C8a . . 108.8(2) no
O1a C7a H7a1 . . 109.9 no
C8a C7a H7a1 . . 109.9 no
O1a C7a H7a2 . . 109.9 no
C8a C7a H7a2 . . 109.9 no
H7a1 C7a H7a2 . . 108.3 no
O2a C8a C7a . . 108.6(3) no
O2a C8a H8a1 . . 110.0 no
C7a C8a H8a1 . . 110.0 no
O2a C8a H8a2 . . 110.0 no
C7a C8a H8a2 . . 110.0 no
H8a1 C8a H8a2 . . 108.4 no
O2a C9a C10a . . 108.4(2) no
O2a C9a H9a1 . . 110.0 no
C10a C9a H9a1 . . 110.0 no
O2a C9a H9a2 . . 110.0 no
C10a C9a H9a2 . . 110.0 no
H9a1 C9a H9a2 . . 108.4 no
O3a C10a C9a . . 113.2(2) no
O3a C10a H10a . . 108.9 no
C9a C10a H10a . . 108.9 no
O3a C10a H10b . . 108.9 no
C9a C10a H10b . . 108.9 no
H10a C10a H10b . . 107.7 no
O3a C11a C12a . . 108.9(2) no
O3a C11a H11a . . 109.9 no
C12a C11a H11a . . 109.9 no
O3a C11a H11b . . 109.9 no
C12a C11a H11b . . 109.9 no
H11a C11a H11b . . 108.3 no
O1a C12a C11a 2_655 . 108.3(2) no
O1a C12a H12a 2_655 . 110.0 no
C11a C12a H12a . . 110.0 no
O1a C12a H12b 2_655 . 110.0 no
C11a C12a H12b . . 110.0 no
H12a C12a H12b . . 108.4 no
C1b Sn1b C1b . 2_666 180.00(10) yes
C1b Sn1b O1wb . . 89.49(9) yes
C1b Sn1b O1wb . 2_666 90.51(9) yes
C1b Sn1b Cl1b . . 90.07(7) yes
C1b Sn1b Cl1b . 2_666 89.93(7) yes
C1b Sn1b O1wb 2_666 . 90.51(9) no
C1b Sn1b O1wb 2_666 2_666 89.49(9) no
C1b Sn1b Cl1b 2_666 . 89.93(7) no
C1b Sn1b Cl1b 2_666 2_666 90.07(7) no
O1wb Sn1b O1wb . 2_666 180.0 yes
O1wb Sn1b Cl1b . . 90.31(5) yes
O1wb Sn1b Cl1b . 2_666 89.69(5) yes
O1wb Sn1b Cl1b 2_666 . 89.69(5) no
O1wb Sn1b Cl1b 2_666 2_666 90.31(5) no
Cl1b Sn1b Cl1b . 2_666 180.0 yes
C12b O1b C7b 2_566 . 113.9(2) no
C9b O2b C8b . . 111.7(2) no
C11b O3b C10b . . 112.6(2) no
Sn1b O1wb H1b1 . . 120(2) no
Sn1b O1wb H1b2 . . 118(2) no
H1b1 O1wb H1b2 . . 106(3) no
C2b C1b C6b . . 118.2(3) no
C2b C1b Sn1b . . 121.6(2) no
C6b C1b Sn1b . . 120.2(2) no
C3b C2b C1b . . 120.9(3) no
C3b C2b H2b . . 119.6 no
C1b C2b H2b . . 119.6 no
C4b C3b C2b . . 120.4(3) no
C4b C3b H3b . . 119.8 no
C2b C3b H3b . . 119.8 no
C5b C4b C3b . . 119.4(3) no
C5b C4b H4b . . 120.3 no
C3b C4b H4b . . 120.3 no
C4b C5b C6b . . 120.6(3) no
C4b C5b H5b . . 119.7 no
C6b C5b H5b . . 119.7 no
C5b C6b C1b . . 120.4(3) no
C5b C6b H6b . . 119.8 no
C1b C6b H6b . . 119.8 no
O1b C7b C8b . . 114.7(2) no
O1b C7b H7b1 . . 108.6 no
C8b C7b H7b1 . . 108.6 no
O1b C7b H7b2 . . 108.6 no
C8b C7b H7b2 . . 108.6 no
H7b1 C7b H7b2 . . 107.6 no
O2b C8b C7b . . 109.0(2) no
O2b C8b H8b1 . . 109.9 no
C7b C8b H8b1 . . 109.9 no
O2b C8b H8b2 . . 109.9 no
C7b C8b H8b2 . . 109.9 no
H8b1 C8b H8b2 . . 108.3 no
O2b C9b C10b . . 108.2(2) no
O2b C9b H9b1 . . 110.1 no
C10b C9b H9b1 . . 110.1 no
O2b C9b H9b2 . . 110.1 no
C10b C9b H9b2 . . 110.1 no
H9b1 C9b H9b2 . . 108.4 no
O3b C10b C9b . . 107.8(2) no
O3b C10b H10c . . 110.1 no
C9b C10b H10c . . 110.1 no
O3b C10b H10d . . 110.1 no
C9b C10b H10d . . 110.1 no
H10c C10b H10d . . 108.5 no
O3b C11b C12b . . 107.7(2) no
O3b C11b H11c . . 110.2 no
C12b C11b H11c . . 110.2 no
O3b C11b H11d . . 110.2 no
C12b C11b H11d . . 110.2 no
H11c C11b H11d . . 108.5 no
O1b C12b C11b 2_566 . 107.9(2) no
O1b C12b H12c 2_566 . 110.1 no
C11b C12b H12c . . 110.1 no
O1b C12b H12d 2_566 . 110.1 no
C11b C12b H12d . . 110.1 no
H12c C12b H12d . . 108.4 no

loop_
_geom_bond_atom_site_label_1
_geom_bond_atom_site_label_2
_geom_bond_site_symmetry_2
_geom_bond_distance
_geom_bond_publ_flag
Sn1a C1a . 2.159(3) yes
Sn1a C1a 2 2.159(3) no
Sn1a O1wa . 2.253(2) yes
Sn1a O1wa 2 2.253(2) no
Sn1a Cl1a . 2.5521(7) yes
Sn1a Cl1a 2 2.5521(7) no
O1a C12a 2_655 1.431(3) no
O1a C7a . 1.439(3) no
O2a C9a . 1.433(3) no
O2a C8a . 1.435(4) no
O3a C11a . 1.438(4) no
O3a C10a . 1.441(3) no
C1a C6a . 1.394(4) no
C1a C2a . 1.401(4) no
C2a C3a . 1.395(4) no
C2a H2a . .9500 no
C3a C4a . 1.396(5) no
C3a H3a . .9500 no
C4a C5a . 1.392(5) no
C4a H4a . .9500 no
C5a C6a . 1.403(4) no
C5a H5a . .9500 no
C6a H6a . .9500 no
C7a C8a . 1.502(4) no
C7a H7a1 . .9900 no
C7a H7a2 . .9900 no
C8a H8a1 . .9900 no
C8a H8a2 . .9900 no
C9a C10a . 1.514(4) no
C9a H9a1 . .9900 no
C9a H9a2 . .9900 no
C10a H10a . .9900 no
C10a H10b . .9900 no
C11a C12a . 1.511(4) no
C11a H11a . .9900 no
C11a H11b . .9900 no
C12a O1a 2_655 1.431(3) no
C12a H12a . .9900 no
C12a H12b . .9900 no
Sn1b C1b . 2.160(3) yes
Sn1b C1b 2_666 2.160(3) no
Sn1b O1wb . 2.262(2) yes
Sn1b O1wb 2_666 2.262(2) no
Sn1b Cl1b . 2.5627(7) yes
Sn1b Cl1b 2_666 2.5627(7) no
O1b C12b 2_566 1.432(4) no
O1b C7b . 1.441(3) no
O2b C9b . 1.427(4) no
O2b C8b . 1.436(3) no
O3b C11b . 1.430(3) no
O3b C10b . 1.437(3) no
C1b C2b . 1.400(4) no
C1b C6b . 1.405(4) no
C2b C3b . 1.394(4) no
C2b H2b . .9500 no
C3b C4b . 1.388(5) no
C3b H3b . .9500 no
C4b C5b . 1.387(5) no
C4b H4b . .9500 no
C5b C6b . 1.397(4) no
C5b H5b . .9500 no
C6b H6b . .9500 no
C7b C8b . 1.512(4) no
C7b H7b1 . .9900 no
C7b H7b2 . .9900 no
C8b H8b1 . .9900 no
C8b H8b2 . .9900 no
C9b C10b . 1.508(4) no
C9b H9b1 . .9900 no
C9b H9b2 . .9900 no
C10b H10c . .9900 no
C10b H10d . .9900 no
C11b C12b . 1.519(4) no
C11b H11c . .9900 no
C11b H11d . .9900 no
C12b O1b 2_566 1.432(4) no
C12b H12c . .9900 no
C12b H12d . .9900 no

loop_
_geom_hbond_atom_site_label_D
_geom_hbond_atom_site_label_H
_geom_hbond_atom_site_label_A
_geom_hbond_distance_DH
_geom_hbond_distance_HA
_geom_hbond_distance_DA
_geom_hbond_angle_DHA
_geom_hbond_publ_flag
O1wa H1a1 O1a .840(10) 2.000(10) 2.823(3) 165(3) yes
O1wa H1a2 O3a .840(10) 1.930(10) 2.766(3) 172(3) yes
O1wb H1b1 O1b .840(10) 2.020(10) 2.842(3) 165(3) yes
O1wb H1b2 O3b .840(10) 2.11(2) 2.891(3) 155(3) yes

loop_
_geom_torsion_atom_site_label_1
_geom_torsion_atom_site_label_2
_geom_torsion_atom_site_label_3
_geom_torsion_atom_site_label_4
_geom_torsion_site_symmetry_1
_geom_torsion_site_symmetry_4
_geom_torsion
_geom_torsion_publ_flag
O1wa Sn1a C1a C6a 2 . -129.7(2) no
O1wa Sn1a C1a C6a . . 50.3(2) no
Cl1a Sn1a C1a C6a . . 140.2(2) no
Cl1a Sn1a C1a C6a 2 . -39.8(2) no
O1wa Sn1a C1a C2a 2 . 52.1(2) no
O1wa Sn1a C1a C2a . . -127.9(2) no
Cl1a Sn1a C1a C2a . . -38.1(2) no
Cl1a Sn1a C1a C2a 2 . 141.9(2) no
C6a C1a C2a C3a . . -.3(5) no
Sn1a C1a C2a C3a . . 177.9(2) no
C1a C2a C3a C4a . . .0(5) no
C2a C3a C4a C5a . . .2(5) no
C3a C4a C5a C6a . . .0(5) no
C2a C1a C6a C5a . . .5(4) no
Sn1a C1a C6a C5a . . -177.8(2) no
C4a C5a C6a C1a . . -.3(5) no
C12a O1a C7a C8a 2_655 . -169.2(3) no
C9a O2a C8a C7a . . 176.2(2) no
O1a C7a C8a O2a . . -64.2(3) no
C8a O2a C9a C10a . . -153.9(3) no
C11a O3a C10a C9a . . 68.5(3) no
O2a C9a C10a O3a . . 65.3(3) no
C10a O3a C11a C12a . . 168.2(2) no
O3a C11a C12a O1a . 2_655 61.0(3) no
O1wb Sn1b C1b C2b 2_666 . -125.3(2) no
O1wb Sn1b C1b C2b . . 54.7(2) no
Cl1b Sn1b C1b C2b 2_666 . -35.0(2) no
Cl1b Sn1b C1b C2b . . 145.0(2) no
O1wb Sn1b C1b C6b 2_666 . 56.9(2) no
O1wb Sn1b C1b C6b . . -123.1(2) no
Cl1b Sn1b C1b C6b 2_666 . 147.2(2) no
Cl1b Sn1b C1b C6b . . -32.8(2) no
C6b C1b C2b C3b . . .6(5) no
Sn1b C1b C2b C3b . . -177.3(2) no
C1b C2b C3b C4b . . -.2(5) no
C2b C3b C4b C5b . . -.7(5) no
C3b C4b C5b C6b . . 1.3(5) no
C4b C5b C6b C1b . . -1.0(5) no
C2b C1b C6b C5b . . .0(5) no
Sn1b C1b C6b C5b . . 177.9(2) no
C12b O1b C7b C8b 2_566 . 64.8(3) no
C9b O2b C8b C7b . . -162.7(2) no
O1b C7b C8b O2b . . 63.1(3) no
C8b O2b C9b C10b . . 179.2(2) no
C11b O3b C10b C9b . . -174.6(3) no
O2b C9b C10b O3b . . -58.6(3) no
C10b O3b C11b C12b . . 173.7(3) no
O3b C11b C12b O1b . 2_566 -62.1(3) no
